data_1564015
loop_
_publ_author_name
'Shamle, Nathaniel J.'
'Tella, Adedibu C.'
'Obaleye, Joshua A.'
'Balogun, Fatai O.'
'Ashafa, Anofi O.T.'
'Ajibade, Peter A.'

_publ_section_title
;
 Synthesis, characterization, antioxidant and antidiabetic studies of
 Cu(II) and Zn(II) complexes of tolfenamic acid/mefenamic acid with
 1-methylimidazole
;
_journal_name_full 'Inorganica Chimica Acta'
_journal_page_first 119942
_journal_paper_doi 10.1016/j.ica.2020.119942
_journal_volume 513
_journal_year 2020
_chemical_formula_moiety 'C18 H17 Cl Cu0.50 N3 O2'
_chemical_formula_sum 'C18 H17 Cl Cu0.5 N3 O2'
_chemical_formula_weight 374.56
_space_group_crystal_system monoclinic
_space_group_IT_number 14
_space_group_name_Hall '-P 2ybc'
_space_group_name_H-M_alt 'P 1 21/c 1'
_atom_sites_solution_hydrogens geom
_audit_creation_method SHELXL-2014
_cell_angle_alpha 90
_cell_angle_beta 99.332(4)
_cell_angle_gamma 90
_cell_formula_units_Z 4
_cell_length_a 17.1782(16)
_cell_length_b 12.2459(11)
_cell_length_c 8.0393(7)
_cell_measurement_reflns_used 9891
_cell_measurement_temperature 100(2)
_cell_measurement_theta_max 28.18
_cell_measurement_theta_min 2.40
_cell_volume 1668.8(3)
_computing_cell_refinement 'Bruker SAINT'
_computing_data_collection 'Bruker APEX2'
_computing_data_reduction 'Bruker SAINT'
_computing_molecular_graphics 'Bruker SHELXTL'
_computing_publication_material 'Bruker SHELXTL'
_computing_structure_refinement 'SHELXL-97 (Sheldrick, 2008)'
_computing_structure_solution 'SHELXS-97 (Sheldrick, 2008)'
_diffrn_ambient_temperature 100(2)
_diffrn_measured_fraction_theta_full 0.998
_diffrn_measured_fraction_theta_max 0.995
_diffrn_measurement_device_type 'Bruker APEX-II CCD'
_diffrn_measurement_method '\f and \w scans'
_diffrn_radiation_monochromator graphite
_diffrn_radiation_source 'sealed tube'
_diffrn_radiation_type MoK\a
_diffrn_radiation_wavelength 0.71073
_diffrn_reflns_av_R_equivalents 0.0339
_diffrn_reflns_av_unetI/netI 0.0233
_diffrn_reflns_Laue_measured_fraction_full 0.998
_diffrn_reflns_Laue_measured_fraction_max 0.995
_diffrn_reflns_limit_h_max 22
_diffrn_reflns_limit_h_min -22
_diffrn_reflns_limit_k_max 16
_diffrn_reflns_limit_k_min -16
_diffrn_reflns_limit_l_max 10
_diffrn_reflns_limit_l_min -10
_diffrn_reflns_number 30062
_diffrn_reflns_point_group_measured_fraction_full 0.998
_diffrn_reflns_point_group_measured_fraction_max 0.995
_diffrn_reflns_theta_full 25.242
_diffrn_reflns_theta_max 28.257
_diffrn_reflns_theta_min 1.201
_exptl_absorpt_coefficient_mu 0.865
_exptl_absorpt_correction_T_max 0.7457
_exptl_absorpt_correction_T_min 0.6780
_exptl_absorpt_correction_type multi-scan
_exptl_absorpt_process_details SADABS
_exptl_crystal_colour green
_exptl_crystal_density_diffrn 1.491
_exptl_crystal_description rod-like
_exptl_crystal_F_000 774
_exptl_crystal_size_max 0.42
_exptl_crystal_size_mid 0.16
_exptl_crystal_size_min 0.10
_refine_diff_density_max 0.578
_refine_diff_density_min -0.529
_refine_diff_density_rms 0.059
_refine_ls_extinction_coef .
_refine_ls_extinction_method none
_refine_ls_goodness_of_fit_ref 1.053
_refine_ls_hydrogen_treatment constr
_refine_ls_matrix_type full
_refine_ls_number_parameters 225
_refine_ls_number_reflns 4123
_refine_ls_number_restraints 0
_refine_ls_restrained_S_all 1.053
_refine_ls_R_factor_all 0.0340
_refine_ls_R_factor_gt 0.0291
_refine_ls_shift/su_max 0.038
_refine_ls_shift/su_mean 0.004
_refine_ls_structure_factor_coef Fsqd
_refine_ls_weighting_details 'w=1/[\s^2^(Fo^2^)+(0.0296P)^2^+1.4218P] where P=(Fo^2^+2Fc^2^)/3'
_refine_ls_weighting_scheme calc
_refine_ls_wR_factor_gt 0.0726
_refine_ls_wR_factor_ref 0.0755
_reflns_Friedel_coverage 0.000
_reflns_Friedel_fraction_full .
_reflns_Friedel_fraction_max .
_reflns_number_gt 3652
_reflns_number_total 4123
_reflns_threshold_expression 'I > 2\s(I)'
_cod_data_source_file PA_FA_128.cif
_cod_data_source_block shelx
_cod_original_sg_symbol_H-M 'P 21/c'
_cod_original_formula_sum 'C18 H17 Cl Cu0.50 N3 O2'
_cod_database_code 1564015
_shelx_space_group_comment
;
The symmetry employed for this shelxl refinement is uniquely defined
by the following loop, which should always be used as a source of
symmetry information in preference to the above space-group names.
They are only intended as comments.
;
_shelxl_version_number 2014-3

loop_
_space_group_symop_operation_xyz
'x, y, z'
'-x, y+1/2, -z+1/2'
'-x, -y, -z'
'x, -y-1/2, z-1/2'

loop_
_atom_site_label
_atom_site_type_symbol
_atom_site_fract_x
_atom_site_fract_y
_atom_site_fract_z
_atom_site_U_iso_or_equiv
_atom_site_adp_type
_atom_site_occupancy
_atom_site_site_symmetry_order
_atom_site_calc_flag
_atom_site_refinement_flags_posn
_atom_site_refinement_flags_adp
_atom_site_refinement_flags_occupancy
_atom_site_disorder_assembly
_atom_site_disorder_group
Cu1 Cu 0.5000 0.5000 0.0000 0.00984(7) Uani 1 2 d S . P . .
Cl1 Cl 0.88148(3) 0.96765(3) 0.35041(7) 0.02946(11) Uani 1 1 d . . . . .
O1 O 0.58878(6) 0.40040(8) 0.07558(13) 0.0129(2) Uani 1 1 d . . . . .
O2 O 0.63706(6) 0.56215(9) 0.16239(14) 0.0147(2) Uani 1 1 d . . . . .
N1 N 0.54080(7) 0.52682(10) -0.21389(16) 0.0123(2) Uani 1 1 d . . . . .
N2 N 0.56158(7) 0.61526(10) -0.44138(16) 0.0131(3) Uani 1 1 d . . . . .
N3 N 0.78470(7) 0.57289(11) 0.32562(18) 0.0163(3) Uani 1 1 d . . . . .
H7 H 0.7391 0.6046 0.3302 0.020 Uiso 1 1 calc R U . . .
C1 C 0.61009(9) 0.48926(12) -0.2603(2) 0.0144(3) Uani 1 1 d . . . . .
H6 H 0.6431 0.4342 -0.2032 0.017 Uiso 1 1 calc R U . . .
C2 C 0.62354(9) 0.54350(13) -0.4008(2) 0.0152(3) Uani 1 1 d . . . . .
H5 H 0.6669 0.5338 -0.4590 0.018 Uiso 1 1 calc R U . . .
C3 C 0.55199(10) 0.69910(12) -0.5727(2) 0.0168(3) Uani 1 1 d . . . . .
H3A H 0.4975 0.7257 -0.5908 0.025 Uiso 1 1 calc R U . . .
H3B H 0.5641 0.6679 -0.6777 0.025 Uiso 1 1 calc R U . . .
H3C H 0.5880 0.7600 -0.5374 0.025 Uiso 1 1 calc R U . . .
C4 C 0.51346(9) 0.60246(12) -0.32747(19) 0.0130(3) Uani 1 1 d . . . . .
H4 H 0.4660 0.6422 -0.3276 0.016 Uiso 1 1 calc R U . . .
C5 C 0.64410(8) 0.46039(12) 0.15437(18) 0.0115(3) Uani 1 1 d . . . . .
C6 C 0.71663(8) 0.40305(12) 0.24032(19) 0.0128(3) Uani 1 1 d . . . . .
C7 C 0.78427(9) 0.45929(13) 0.32268(19) 0.0139(3) Uani 1 1 d . . . . .
C8 C 0.84915(9) 0.64300(13) 0.32211(19) 0.0149(3) Uani 1 1 d . . . . .
C9 C 0.92123(9) 0.60851(13) 0.2818(2) 0.0187(3) Uani 1 1 d . . . . .
H13 H 0.9302 0.5331 0.2648 0.022 Uiso 1 1 calc R U . . .
C10 C 0.97969(9) 0.68383(14) 0.2667(2) 0.0213(3) Uani 1 1 d . . . . .
H12 H 1.0289 0.6594 0.2412 0.026 Uiso 1 1 calc R U . . .
C11 C 0.96739(10) 0.79423(14) 0.2882(2) 0.0223(4) Uani 1 1 d . . . . .
H11 H 1.0071 0.8461 0.2755 0.027 Uiso 1 1 calc R U . . .
C12 C 0.89574(10) 0.82710(13) 0.3287(2) 0.0191(3) Uani 1 1 d . . . . .
C13 C 0.83586(9) 0.75494(13) 0.35094(19) 0.0154(3) Uani 1 1 d . . . . .
C14 C 0.75866(10) 0.79026(13) 0.3986(2) 0.0197(3) Uani 1 1 d . . . . .
H8 H 0.7455 0.7426 0.4879 0.030 Uiso 1 1 calc R U . . .
H9 H 0.7171 0.7854 0.2998 0.030 Uiso 1 1 calc R U . . .
H10 H 0.7630 0.8658 0.4392 0.030 Uiso 1 1 calc R U . . .
C15 C 0.84718(9) 0.39784(14) 0.4097(2) 0.0177(3) Uani 1 1 d . . . . .
H17 H 0.8921 0.4344 0.4687 0.021 Uiso 1 1 calc R U . . .
C16 C 0.84454(9) 0.28538(14) 0.4105(2) 0.0194(3) Uani 1 1 d . . . . .
H16 H 0.8877 0.2455 0.4700 0.023 Uiso 1 1 calc R U . . .
C17 C 0.77951(10) 0.22936(13) 0.3253(2) 0.0205(3) Uani 1 1 d . . . . .
H14 H 0.7786 0.1518 0.3242 0.025 Uiso 1 1 calc R U . . .
C18 C 0.71627(9) 0.28858(13) 0.2425(2) 0.0164(3) Uani 1 1 d . . . . .
H15 H 0.6715 0.2507 0.1856 0.020 Uiso 1 1 calc R U . . .

loop_
_atom_site_aniso_label
_atom_site_aniso_U_11
_atom_site_aniso_U_22
_atom_site_aniso_U_33
_atom_site_aniso_U_23
_atom_site_aniso_U_13
_atom_site_aniso_U_12
Cu1 0.00832(12) 0.00949(13) 0.01137(13) 0.00070(9) 0.00059(9) 0.00088(9)
Cl1 0.0317(2) 0.01160(19) 0.0451(3) 0.00443(18) 0.0065(2) 0.00057(16)
O1 0.0098(5) 0.0125(5) 0.0158(5) 0.0011(4) 0.0006(4) 0.0005(4)
O2 0.0124(5) 0.0115(5) 0.0198(5) 0.0004(4) 0.0012(4) 0.0027(4)
N1 0.0113(6) 0.0118(6) 0.0132(6) -0.0011(5) 0.0007(5) 0.0002(5)
N2 0.0148(6) 0.0108(6) 0.0138(6) -0.0003(5) 0.0031(5) 0.0005(5)
N3 0.0099(6) 0.0133(6) 0.0251(7) -0.0007(5) 0.0008(5) 0.0009(5)
C1 0.0132(7) 0.0144(7) 0.0155(7) -0.0010(6) 0.0020(6) 0.0024(6)
C2 0.0134(7) 0.0152(7) 0.0176(7) -0.0019(6) 0.0044(6) 0.0018(6)
C3 0.0222(8) 0.0120(7) 0.0172(7) 0.0029(6) 0.0058(6) 0.0022(6)
C4 0.0127(7) 0.0114(7) 0.0145(7) -0.0017(6) 0.0012(5) 0.0003(5)
C5 0.0102(6) 0.0137(7) 0.0113(6) 0.0014(5) 0.0039(5) 0.0016(5)
C6 0.0097(6) 0.0143(7) 0.0146(7) 0.0018(6) 0.0026(5) 0.0016(5)
C7 0.0122(7) 0.0140(7) 0.0160(7) 0.0008(6) 0.0034(6) 0.0015(5)
C8 0.0124(7) 0.0149(7) 0.0163(7) 0.0006(6) -0.0010(6) -0.0013(6)
C9 0.0156(7) 0.0153(7) 0.0246(8) -0.0011(6) 0.0017(6) 0.0016(6)
C10 0.0123(7) 0.0222(8) 0.0296(9) 0.0032(7) 0.0037(6) 0.0018(6)
C11 0.0163(8) 0.0192(8) 0.0307(9) 0.0060(7) 0.0021(7) -0.0037(6)
C12 0.0206(8) 0.0125(7) 0.0228(8) 0.0026(6) -0.0008(6) 0.0009(6)
C13 0.0140(7) 0.0150(7) 0.0158(7) 0.0016(6) -0.0015(6) 0.0019(6)
C14 0.0191(8) 0.0159(7) 0.0241(8) 0.0002(6) 0.0036(7) 0.0033(6)
C15 0.0118(7) 0.0205(8) 0.0197(8) 0.0025(6) -0.0005(6) 0.0015(6)
C16 0.0124(7) 0.0208(8) 0.0245(8) 0.0070(7) 0.0018(6) 0.0058(6)
C17 0.0177(8) 0.0131(7) 0.0305(9) 0.0041(7) 0.0033(7) 0.0031(6)
C18 0.0125(7) 0.0145(7) 0.0218(8) 0.0013(6) 0.0015(6) -0.0002(6)

loop_
_atom_type_symbol
_atom_type_description
_atom_type_scat_dispersion_real
_atom_type_scat_dispersion_imag
_atom_type_scat_source
C C 0.0033 0.0016 'International Tables Vol C Tables 4.2.6.8 and 6.1.1.4'
H H 0.0000 0.0000 'International Tables Vol C Tables 4.2.6.8 and 6.1.1.4'
N N 0.0061 0.0033 'International Tables Vol C Tables 4.2.6.8 and 6.1.1.4'
O O 0.0106 0.0060 'International Tables Vol C Tables 4.2.6.8 and 6.1.1.4'
Cl Cl 0.1484 0.1585 'International Tables Vol C Tables 4.2.6.8 and 6.1.1.4'
Cu Cu 0.3201 1.2651 'International Tables Vol C Tables 4.2.6.8 and 6.1.1.4'

loop_
_geom_angle_atom_site_label_1
_geom_angle_atom_site_label_2
_geom_angle_atom_site_label_3
_geom_angle
_geom_angle_site_symmetry_1
_geom_angle_site_symmetry_3
O1 Cu1 O1 180.00(4) . 3_665
O1 Cu1 N1 89.70(5) . 3_665
O1 Cu1 N1 90.30(5) 3_665 3_665
O1 Cu1 N1 90.30(5) . .
O1 Cu1 N1 89.70(5) 3_665 .
N1 Cu1 N1 180.0 3_665 .
C5 O1 Cu1 105.78(9) . .
C4 N1 C1 105.63(13) . .
C4 N1 Cu1 125.02(10) . .
C1 N1 Cu1 128.22(10) . .
C4 N2 C2 107.58(13) . .
C4 N2 C3 124.48(13) . .
C2 N2 C3 127.67(13) . .
C7 N3 C8 127.78(13) . .
C7 N3 H7 116.1 . .
C8 N3 H7 116.1 . .
C2 C1 N1 109.33(13) . .
C2 C1 H6 125.3 . .
N1 C1 H6 125.3 . .
C1 C2 N2 106.21(13) . .
C1 C2 H5 126.9 . .
N2 C2 H5 126.9 . .
N2 C3 H3A 109.5 . .
N2 C3 H3B 109.5 . .
H3A C3 H3B 109.5 . .
N2 C3 H3C 109.5 . .
H3A C3 H3C 109.5 . .
H3B C3 H3C 109.5 . .
N1 C4 N2 111.24(13) . .
N1 C4 H4 124.4 . .
N2 C4 H4 124.4 . .
O2 C5 O1 121.58(13) . .
O2 C5 C6 121.46(13) . .
O1 C5 C6 116.94(13) . .
C18 C6 C7 118.98(14) . .
C18 C6 C5 118.00(13) . .
C7 C6 C5 123.00(14) . .
N3 C7 C15 121.67(14) . .
N3 C7 C6 119.67(13) . .
C15 C7 C6 118.51(14) . .
C9 C8 N3 123.48(14) . .
C9 C8 C13 120.28(14) . .
N3 C8 C13 116.11(14) . .
C10 C9 C8 120.19(15) . .
C10 C9 H13 119.9 . .
C8 C9 H13 119.9 . .
C9 C10 C11 120.85(15) . .
C9 C10 H12 119.6 . .
C11 C10 H12 119.6 . .
C12 C11 C10 118.27(15) . .
C12 C11 H11 120.9 . .
C10 C11 H11 120.9 . .
C11 C12 C13 123.42(15) . .
C11 C12 Cl1 116.98(13) . .
C13 C12 Cl1 119.60(13) . .
C12 C13 C8 116.91(14) . .
C12 C13 C14 123.52(15) . .
C8 C13 C14 119.55(14) . .
C13 C14 H8 109.5 . .
C13 C14 H9 109.5 . .
H8 C14 H9 109.5 . .
C13 C14 H10 109.5 . .
H8 C14 H10 109.5 . .
H9 C14 H10 109.5 . .
C16 C15 C7 120.92(15) . .
C16 C15 H17 119.5 . .
C7 C15 H17 119.5 . .
C15 C16 C17 120.97(15) . .
C15 C16 H16 119.5 . .
C17 C16 H16 119.5 . .
C18 C17 C16 118.88(15) . .
C18 C17 H14 120.6 . .
C16 C17 H14 120.6 . .
C17 C18 C6 121.69(15) . .
C17 C18 H15 119.2 . .
C6 C18 H15 119.2 . .

loop_
_geom_bond_atom_site_label_1
_geom_bond_atom_site_label_2
_geom_bond_distance
_geom_bond_site_symmetry_2
Cu1 O1 1.9703(10) .
Cu1 O1 1.9703(10) 3_665
Cu1 N1 1.9865(13) 3_665
Cu1 N1 1.9866(13) .
Cl1 C12 1.7512(17) .
O1 C5 1.2842(18) .
O2 C5 1.2547(18) .
N1 C4 1.3316(19) .
N1 C1 1.3827(19) .
N2 C4 1.3387(19) .
N2 C2 1.3781(19) .
N2 C3 1.4624(19) .
N3 C7 1.391(2) .
N3 C8 1.4050(19) .
N3 H7 0.8800 .
C1 C2 1.362(2) .
C1 H6 0.9500 .
C2 H5 0.9500 .
C3 H3A 0.9800 .
C3 H3B 0.9800 .
C3 H3C 0.9800 .
C4 H4 0.9500 .
C5 C6 1.498(2) .
C6 C18 1.402(2) .
C6 C7 1.419(2) .
C7 C15 1.407(2) .
C8 C9 1.395(2) .
C8 C13 1.415(2) .
C9 C10 1.383(2) .
C9 H13 0.9500 .
C10 C11 1.383(2) .
C10 H12 0.9500 .
C11 C12 1.383(2) .
C11 H11 0.9500 .
C12 C13 1.389(2) .
C13 C14 1.502(2) .
C14 H8 0.9800 .
C14 H9 0.9800 .
C14 H10 0.9800 .
C15 C16 1.378(2) .
C15 H17 0.9500 .
C16 C17 1.393(2) .
C16 H16 0.9500 .
C17 C18 1.384(2) .
C17 H14 0.9500 .
C18 H15 0.9500 .

loop_
_geom_hbond_atom_site_label_D
_geom_hbond_atom_site_label_H
_geom_hbond_atom_site_label_A
_geom_hbond_distance_DH
_geom_hbond_distance_HA
_geom_hbond_distance_DA
_geom_hbond_angle_DHA
_geom_hbond_site_symmetry_A
N3 H7 O2 0.88 2.10 2.6630(16) 121.3 .
C3 H3A O1 0.98 2.62 3.4505(19) 143.1 2_654
N3 H7 O2 0.88 2.10 2.6630(16) 121.3 .
C3 H3A O1 0.98 2.62 3.4505(19) 143.1 2_654
C3 H3B O2 0.98 2.33 3.2396(19) 154.4 1_554

loop_
_geom_torsion_atom_site_label_1
_geom_torsion_atom_site_label_2
_geom_torsion_atom_site_label_3
_geom_torsion_atom_site_label_4
_geom_torsion
_geom_torsion_site_symmetry_1
_geom_torsion_site_symmetry_2
_geom_torsion_site_symmetry_3
_geom_torsion_site_symmetry_4
C4 N1 C1 C2 0.36(17) . . . .
Cu1 N1 C1 C2 -167.85(11) . . . .
N1 C1 C2 N2 -0.11(17) . . . .
C4 N2 C2 C1 -0.19(17) . . . .
C3 N2 C2 C1 173.94(14) . . . .
C1 N1 C4 N2 -0.49(16) . . . .
Cu1 N1 C4 N2 168.21(10) . . . .
C2 N2 C4 N1 0.43(17) . . . .
C3 N2 C4 N1 -173.93(13) . . . .
Cu1 O1 C5 O2 -4.13(17) . . . .
Cu1 O1 C5 C6 174.26(10) . . . .
O2 C5 C6 C18 172.56(14) . . . .
O1 C5 C6 C18 -5.8(2) . . . .
O2 C5 C6 C7 -5.8(2) . . . .
O1 C5 C6 C7 175.84(14) . . . .
C8 N3 C7 C15 38.1(2) . . . .
C8 N3 C7 C6 -146.46(16) . . . .
C18 C6 C7 N3 -178.26(14) . . . .
C5 C6 C7 N3 0.1(2) . . . .
C18 C6 C7 C15 -2.7(2) . . . .
C5 C6 C7 C15 175.62(14) . . . .
C7 N3 C8 C9 13.1(3) . . . .
C7 N3 C8 C13 -171.16(15) . . . .
N3 C8 C9 C10 174.39(15) . . . .
C13 C8 C9 C10 -1.2(2) . . . .
C8 C9 C10 C11 -1.1(3) . . . .
C9 C10 C11 C12 1.3(3) . . . .
C10 C11 C12 C13 0.8(3) . . . .
C10 C11 C12 Cl1 -178.63(14) . . . .
C11 C12 C13 C8 -3.0(2) . . . .
Cl1 C12 C13 C8 176.41(12) . . . .
C11 C12 C13 C14 178.63(16) . . . .
Cl1 C12 C13 C14 -2.0(2) . . . .
C9 C8 C13 C12 3.2(2) . . . .
N3 C8 C13 C12 -172.76(14) . . . .
C9 C8 C13 C14 -178.41(15) . . . .
N3 C8 C13 C14 5.7(2) . . . .
N3 C7 C15 C16 177.62(15) . . . .
C6 C7 C15 C16 2.1(2) . . . .
C7 C15 C16 C17 -0.1(3) . . . .
C15 C16 C17 C18 -1.5(3) . . . .
C16 C17 C18 C6 0.9(3) . . . .
C7 C6 C18 C17 1.2(2) . . . .
C5 C6 C18 C17 -177.18(15) . . . .
